data_1546859
loop_
_publ_author_name
'Liu, Guang-Ning'
'Zhang, Xu'
'Wang, Hong-Mei'
'Xu, Hong'
'Wang, Zi-Han'
'Meng, Xiang-Long'
'Dong, Ya-Nan'
'Zhao, Ruo-Yu'
'Li, Cuncheng'

_publ_section_title
;
 Do alkyl groups on aromatic or aliphatic structure directing agents
 affect water stabilities and properties of hybrid iodoargentates?
;
_journal_issue 37
_journal_name_full 'Dalton Transactions'
_journal_page_first 12474
_journal_page_last 12486
_journal_paper_doi 10.1039/C7DT02152F
_journal_volume 46
_journal_year 2017
_chemical_formula_sum 'C4 H8 Ag I2 N'
_chemical_formula_weight 431.78
_space_group_crystal_system monoclinic
_space_group_IT_number 12
_space_group_name_Hall '-C 2y'
_space_group_name_H-M_alt 'C 1 2/m 1'
_symmetry_space_group_name_Hall '-C 2y'
_symmetry_space_group_name_H-M 'C 1 2/m 1'
_atom_sites_solution_hydrogens mixed
_audit_creation_method SHELXL-2014/7
_audit_update_record
;
2017-06-01 deposited with the CCDC.
2017-08-25 downloaded from the CCDC.
;
_cell_angle_alpha 90
_cell_angle_beta 123.617(5)
_cell_angle_gamma 90
_cell_formula_units_Z 4
_cell_length_a 14.8097(8)
_cell_length_b 7.5317(3)
_cell_length_c 9.9117(4)
_cell_measurement_reflns_used 1500
_cell_measurement_temperature 293(2)
_cell_measurement_theta_max 27.4710
_cell_measurement_theta_min 4.9220
_cell_volume 920.67(9)
_computing_cell_refinement
;                                                                   
CrysAlisPro, Agilent Technologies,                                  
Version 1.171.37.35 (release 13-08-2014 CrysAlis171 .NET)           
(compiled Aug 13 2014,18:06:01)                                     
;
_computing_data_collection
;                                                                   
CrysAlisPro, Agilent Technologies,                                  
Version 1.171.37.35 (release 13-08-2014 CrysAlis171 .NET)           
(compiled Aug 13 2014,18:06:01)                                     
;
_computing_data_reduction
;                                                                   
CrysAlisPro, Agilent Technologies,                                  
Version 1.171.37.35 (release 13-08-2014 CrysAlis171 .NET)           
(compiled Aug 13 2014,18:06:01)                                     
;
_computing_structure_refinement 'SHELXL-2014/7 (Sheldrick, 2014)'
_diffrn_ambient_temperature 293(2)
_diffrn_measured_fraction_theta_full 0.997
_diffrn_measured_fraction_theta_max 0.997
_diffrn_measurement_device_type 'multiwire proportional'
_diffrn_radiation_type MoK\a
_diffrn_radiation_wavelength 0.71073
_diffrn_reflns_av_R_equivalents 0.0348
_diffrn_reflns_av_unetI/netI 0.0288
_diffrn_reflns_Laue_measured_fraction_full 0.997
_diffrn_reflns_Laue_measured_fraction_max 0.997
_diffrn_reflns_limit_h_max 17
_diffrn_reflns_limit_h_min -17
_diffrn_reflns_limit_k_max 9
_diffrn_reflns_limit_k_min -8
_diffrn_reflns_limit_l_max 12
_diffrn_reflns_limit_l_min -12
_diffrn_reflns_number 3817
_diffrn_reflns_point_group_measured_fraction_full 0.997
_diffrn_reflns_point_group_measured_fraction_max 0.997
_diffrn_reflns_theta_full 25.242
_diffrn_reflns_theta_max 25.486
_diffrn_reflns_theta_min 3.169
_exptl_absorpt_coefficient_mu 8.816
_exptl_absorpt_correction_T_max 1.00000
_exptl_absorpt_correction_T_min 0.65198
_exptl_absorpt_correction_type multi-scan
_exptl_absorpt_process_details
;
CrysAlisPro, Agilent Technologies,
Version 1.171.37.35 (release 13-08-2014 CrysAlis171 .NET)
(compiled Aug 13 2014,18:06:01)
Empirical absorption correction using spherical harmonics,
 implemented in SCALE3 ABSPACK scaling algorithm.
;
_exptl_crystal_colour colourless
_exptl_crystal_density_diffrn 3.115
_exptl_crystal_density_method 'not measured'
_exptl_crystal_description block
_exptl_crystal_F_000 768
_exptl_crystal_size_max 0.25
_exptl_crystal_size_mid 0.21
_exptl_crystal_size_min 0.12
_refine_diff_density_max 0.788
_refine_diff_density_min -1.269
_refine_diff_density_rms 0.161
_refine_ls_extinction_method none
_refine_ls_goodness_of_fit_ref 1.035
_refine_ls_hydrogen_treatment mixed
_refine_ls_matrix_type full
_refine_ls_number_parameters 55
_refine_ls_number_reflns 914
_refine_ls_number_restraints 2
_refine_ls_restrained_S_all 1.034
_refine_ls_R_factor_all 0.0342
_refine_ls_R_factor_gt 0.0293
_refine_ls_shift/su_max 0.031
_refine_ls_shift/su_mean 0.004
_refine_ls_structure_factor_coef Fsqd
_refine_ls_weighting_details 'w=1/[\s^2^(Fo^2^)+(0.0397P)^2^+3.8078P] where P=(Fo^2^+2Fc^2^)/3'
_refine_ls_weighting_scheme calc
_refine_ls_wR_factor_gt 0.0719
_refine_ls_wR_factor_ref 0.0752
_reflns_Friedel_coverage 0.000
_reflns_number_gt 812
_reflns_number_total 914
_reflns_threshold_expression 'I > 2\s(I)'
_cod_data_source_file c7dt02152f2.cif
_cod_data_source_block x
_cod_original_cell_volume 920.67(8)
_cod_database_code 1546859
_shelx_shelxl_version_number 2014/7
_shelx_space_group_comment
;
The symmetry employed for this shelxl refinement is uniquely defined
by the following loop, which should always be used as a source of
symmetry information in preference to the above space-group names.
They are only intended as comments.
;
_shelx_estimated_absorpt_t_min 'not measured'
_shelx_estimated_absorpt_t_max 'not measured'

loop_
_space_group_symop_operation_xyz
'x, y, z'
'-x, y, -z'
'x+1/2, y+1/2, z'
'-x+1/2, y+1/2, -z'
'-x, -y, -z'
'x, -y, z'
'-x+1/2, -y+1/2, -z'
'x+1/2, -y+1/2, z'

loop_
_atom_site_label
_atom_site_type_symbol
_atom_site_fract_x
_atom_site_fract_y
_atom_site_fract_z
_atom_site_U_iso_or_equiv
_atom_site_adp_type
_atom_site_occupancy
_atom_site_site_symmetry_order
_atom_site_calc_flag
_atom_site_refinement_flags_posn
_atom_site_refinement_flags_adp
_atom_site_refinement_flags_occupancy
I1 I 0.53956(2) 0.0000 0.82013(3) 0.03990(8) Uani 1 2 d S T P
I2 I 0.33341(3) 0.5000 0.79704(3) 0.04016(9) Uani 1 2 d S T P
Ag1 Ag 0.5000 0.24825(5) 1.0000 0.04612(11) Uani 1 2 d S T P
N1 N 0.1196(3) 0.0000 0.6255(4) 0.0297(10) Uani 1 2 d S T P
C3 C 0.2313(4) 0.0000 0.6568(5) 0.0411(15) Uani 1 2 d DS T P
H3A H 0.2330(14) 0.0000 0.5616(13) 0.062 Uiso 1 2 d DS U P
H3B H 0.265(6) 0.097(10) 0.703(8) 0.062 Uiso 0.5 1 d . U P
C1 C 0.0582(2) 0.1621(4) 0.5268(3) 0.0301(8) Uani 1 1 d . . .
H1A H 0.0933 0.2677 0.5910 0.036 Uiso 1 1 calc R U .
H1B H 0.0617 0.1676 0.4320 0.036 Uiso 1 1 calc R U .
C2 C 0.1332(4) 0.0000 0.7897(5) 0.0448(15) Uani 1 2 d DS T P
H2A H 0.170(6) -0.126(11) 0.867(8) 0.067 Uiso 0.5 1 d . U P
H2B H 0.0704(8) 0.0000 0.795(2) 0.067 Uiso 1 2 d DS U P

loop_
_atom_site_aniso_label
_atom_site_aniso_U_11
_atom_site_aniso_U_22
_atom_site_aniso_U_33
_atom_site_aniso_U_23
_atom_site_aniso_U_13
_atom_site_aniso_U_12
I1 0.05928(13) 0.02876(15) 0.04809(10) 0.000 0.04001(7) 0.000
I2 0.03880(14) 0.02997(16) 0.04390(12) 0.000 0.01801(9) 0.000
Ag1 0.05380(18) 0.03566(19) 0.05199(15) 0.000 0.03121(11) 0.000
N1 0.0338(16) 0.0270(18) 0.0274(12) 0.000 0.0164(10) 0.000
C3 0.029(2) 0.038(3) 0.054(2) 0.000 0.0218(14) 0.000
C1 0.0324(13) 0.0153(13) 0.0351(11) -0.0001(11) 0.0140(9) -0.0041(11)
C2 0.045(2) 0.060(3) 0.0314(16) 0.000 0.0224(13) 0.000

loop_
_atom_type_symbol
_atom_type_description
_atom_type_scat_dispersion_real
_atom_type_scat_dispersion_imag
_atom_type_scat_source
C C 0.0033 0.0016 'International Tables Vol C Tables 4.2.6.8 and 6.1.1.4'
H H 0.0000 0.0000 'International Tables Vol C Tables 4.2.6.8 and 6.1.1.4'
N N 0.0061 0.0033 'International Tables Vol C Tables 4.2.6.8 and 6.1.1.4'
Ag Ag -0.8971 1.1015 'International Tables Vol C Tables 4.2.6.8 and 6.1.1.4'
I I -0.4742 1.8119 'International Tables Vol C Tables 4.2.6.8 and 6.1.1.4'

loop_
_geom_angle_atom_site_label_1
_geom_angle_atom_site_label_2
_geom_angle_atom_site_label_3
_geom_angle
_geom_angle_site_symmetry_1
_geom_angle_site_symmetry_3
Ag1 I1 Ag1 81.684(16) . 5_657
Ag1 I2 Ag1 82.723(15) 5_667 .
I1 Ag1 I1 98.316(16) 5_657 .
I1 Ag1 I2 112.859(9) 5_657 5_667
I1 Ag1 I2 118.414(10) . 5_667
I1 Ag1 I2 118.414(10) 5_657 .
I1 Ag1 I2 112.859(9) . .
I2 Ag1 I2 97.277(15) 5_667 .
C3 N1 C1 109.4(2) . 6
C3 N1 C1 109.4(3) . .
C1 N1 C1 107.6(3) 6 .
C3 N1 C2 107.4(3) . .
C1 N1 C2 111.5(2) 6 .
C1 N1 C2 111.5(2) . .
N1 C3 H3A 114.9(11) . .
N1 C3 H3B 111(6) . .
H3A C3 H3B 102(6) . .
C1 C1 N1 113.0(3) 2_556 .
C1 C1 H1A 109.0 2_556 .
N1 C1 H1A 109.0 . .
C1 C1 H1B 109.0 2_556 .
N1 C1 H1B 109.0 . .
H1A C1 H1B 107.8 . .
N1 C2 H2A 117(4) . .
N1 C2 H2B 120.1(10) . .
H2A C2 H2B 94(5) . .

loop_
_geom_bond_atom_site_label_1
_geom_bond_atom_site_label_2
_geom_bond_distance
_geom_bond_site_symmetry_2
I1 Ag1 2.8590(4) .
I1 Ag1 2.8591(4) 5_657
I2 Ag1 2.8694(4) 5_667
I2 Ag1 2.8694(4) .
Ag1 I1 2.8590(4) 5_657
Ag1 I2 2.8694(4) 5_667
N1 C3 1.505(7) .
N1 C1 1.513(3) 6
N1 C1 1.513(3) .
N1 C2 1.525(6) .
C3 H3A 0.958(14) .
C3 H3B 0.86(7) .
C1 C1 1.497(6) 2_556
C1 H1A 0.9700 .
C1 H1B 0.9700 .
C2 H2A 1.15(7) .
C2 H2B 0.963(14) .

loop_
_geom_torsion_atom_site_label_1
_geom_torsion_atom_site_label_2
_geom_torsion_atom_site_label_3
_geom_torsion_atom_site_label_4
_geom_torsion
_geom_torsion_site_symmetry_1
_geom_torsion_site_symmetry_4
C3 N1 C1 C1 173.2(3) . 2_556
C1 N1 C1 C1 54.5(5) 6 2_556
C2 N1 C1 C1 -68.1(4) . 2_556
